data_1530311
loop_
_publ_author_name
'Louer, M.'
'Grandjean, D.'
'Weigel, D.'

_publ_section_title
;
 Structure cristalline et expansion thermique de l'iodure de nickel
 hexahydrate
;
_journal_name_full 'Journal of Solid State Chemistry'
_journal_page_first 222
_journal_page_last 228
_journal_volume 7
_journal_year 1973
_chemical_formula_sum 'H12 I2 Ni O6'
_chemical_name_systematic 'Ni I2 (H2 O)6'
_space_group_IT_number 164
_symmetry_space_group_name_Hall '-P 3 2"'
_symmetry_space_group_name_H-M 'P -3 m 1'
_cell_angle_alpha 90
_cell_angle_beta 90
_cell_angle_gamma 120
_cell_formula_units_Z 1
_cell_length_a 7.638
_cell_length_b 7.638
_cell_length_c 4.876
_cell_volume 246.351
_citation_journal_id_ASTM JSSCBI
_cod_data_source_file Louer_JSSCBI_1973_10.cif
_cod_data_source_block H12I2Ni1O6
_cod_depositor_comments
;
 Marking attached hydrogen atoms.

 Antanas Vaitkus,
 2018-02-05
;
_cod_original_cell_volume 246.3506
_cod_original_formula_sum 'H12 I2 Ni1 O6'
_cod_database_code 1530311

loop_
_symmetry_equiv_pos_as_xyz
x,y,z
-y,x-y,z
-x+y,-x,z
y,x,-z
-x,-x+y,-z
x-y,-y,-z
-x,-y,-z
y,-x+y,-z
x-y,x,-z
-y,-x,z
x,x-y,z
-x+y,y,z

loop_
_atom_site_label
_atom_site_type_symbol
_atom_site_fract_x
_atom_site_fract_y
_atom_site_fract_z
_atom_site_occupancy
_atom_site_attached_hydrogens
_atom_site_U_iso_or_equiv
O1 O-2 0.1264 -0.1264 0.7546 1 2 0.0
Ni1 Ni+2 0 0 0 1 0 0.0
I1 I-1 0.3333 0.6666 0.2142 1 0 0.0
